data_1560018
loop_
_publ_author_name
'Litle, Elishua D.'
'Wilkins, Lewis C.'
'Gabba\"i, Fran\,cois P.'

_publ_section_title
;
 Ligand-enforced intimacy between a gold cation and a carbenium ion:
 impact on stability and reactivity
;
_journal_issue 11
_journal_name_full 'Chemical Science'
_journal_page_first 3929
_journal_page_last 3936
_journal_paper_doi 10.1039/D0SC05777K
_journal_volume 12
_journal_year 2021
_chemical_formula_moiety 'C35 H35 N2 O P'
_chemical_formula_sum 'C35 H35 N2 O P'
_chemical_formula_weight 530.62
_space_group_crystal_system triclinic
_space_group_IT_number 2
_space_group_name_Hall '-P 1'
_space_group_name_H-M_alt 'P -1'
_atom_sites_solution_hydrogens mixed
_atom_sites_solution_primary direct
_audit_creation_date 2020-04-03
_audit_creation_method
;
Olex2 1.2
(compiled 2018.05.29 svn.r3508 for OlexSys, GUI svn.r5506)
;
_audit_update_record
;
2020-10-16 deposited with the CCDC.	2021-01-08 downloaded from the CCDC.
;
_cell_angle_alpha 104.343(2)
_cell_angle_beta 91.133(2)
_cell_angle_gamma 112.507(2)
_cell_formula_units_Z 2
_cell_length_a 8.9009(6)
_cell_length_b 10.4501(7)
_cell_length_c 17.0815(11)
_cell_measurement_reflns_used 9887
_cell_measurement_temperature 110(2)
_cell_measurement_theta_max 72.21
_cell_measurement_theta_min 2.69
_cell_volume 1410.37(16)
_computing_cell_refinement 'SAINT V8.38A (?, 2016)'
_computing_data_reduction 'SAINT V8.38A (?, 2016)'
_computing_molecular_graphics 'Olex2 (Dolomanov et al., 2009)'
_computing_publication_material 'Olex2 (Dolomanov et al., 2009)'
_computing_structure_refinement 'XL (Sheldrick, 2008)'
_computing_structure_solution 'XS (Sheldrick, 2008)'
_diffrn_ambient_temperature 110.03
_diffrn_measured_fraction_theta_full 0.976
_diffrn_measured_fraction_theta_max 0.976
_diffrn_measurement_device_type 'Bruker APEX-II CCD'
_diffrn_measurement_method '\f and \w scans'
_diffrn_radiation_type CuK\a
_diffrn_radiation_wavelength 1.54178
_diffrn_reflns_av_R_equivalents 0.0236
_diffrn_reflns_av_unetI/netI 0.0261
_diffrn_reflns_Laue_measured_fraction_full 0.976
_diffrn_reflns_Laue_measured_fraction_max 0.976
_diffrn_reflns_limit_h_max 10
_diffrn_reflns_limit_h_min -10
_diffrn_reflns_limit_k_max 12
_diffrn_reflns_limit_k_min -12
_diffrn_reflns_limit_l_max 20
_diffrn_reflns_limit_l_min -20
_diffrn_reflns_number 16775
_diffrn_reflns_point_group_measured_fraction_full 0.976
_diffrn_reflns_point_group_measured_fraction_max 0.976
_diffrn_reflns_theta_full 67.679
_diffrn_reflns_theta_max 68.234
_diffrn_reflns_theta_min 2.692
_diffrn_standards_number 0
_exptl_absorpt_coefficient_mu 1.092
_exptl_absorpt_correction_T_max 0.7536
_exptl_absorpt_correction_T_min 0.6844
_exptl_absorpt_correction_type multi-scan
_exptl_absorpt_process_details
'SADABS-2016/2 (Bruker,2016/2) was used for absorption correction. wR2(int) was 0.0655 before and 0.0412 after correction. The Ratio of minimum to maximum transmission is 0.9082. The \l/2 correction factor is Not present.'
_exptl_crystal_colour colourless
_exptl_crystal_colour_primary colourless
_exptl_crystal_density_diffrn 1.249
_exptl_crystal_description block
_exptl_crystal_F_000 564
_exptl_crystal_size_max 0.315
_exptl_crystal_size_mid 0.16
_exptl_crystal_size_min 0.117
_refine_diff_density_max 0.324
_refine_diff_density_min -0.307
_refine_diff_density_rms 0.040
_refine_ls_extinction_method none
_refine_ls_goodness_of_fit_ref 1.051
_refine_ls_hydrogen_treatment mixed
_refine_ls_matrix_type full
_refine_ls_number_parameters 360
_refine_ls_number_reflns 5050
_refine_ls_number_restraints 0
_refine_ls_restrained_S_all 1.051
_refine_ls_R_factor_all 0.0353
_refine_ls_R_factor_gt 0.0339
_refine_ls_shift/su_max 0.000
_refine_ls_shift/su_mean 0.000
_refine_ls_structure_factor_coef Fsqd
_refine_ls_weighting_details 'w=1/[\s^2^(Fo^2^)+(0.0374P)^2^+0.6634P] where P=(Fo^2^+2Fc^2^)/3'
_refine_ls_weighting_scheme calc
_refine_ls_wR_factor_gt 0.0861
_refine_ls_wR_factor_ref 0.0874
_reflns_Friedel_coverage 0.000
_reflns_number_gt 4835
_reflns_number_total 5050
_reflns_threshold_expression 'I > 2\s(I)'
_cod_data_source_file d0sc05777k2.cif
_cod_data_source_block eli64_0m_a
_cod_depositor_comments 'Adding full bibliography for 1560018--1560030.cif.'
_cod_original_cell_volume 1410.36(16)
_cod_database_code 1560018
_shelxl_version_number 2013-3
_shelx_space_group_comment
;
The symmetry employed for this shelxl refinement is uniquely defined
by the following loop, which should always be used as a source of
symmetry information in preference to the above space-group names.
They are only intended as comments.
;
_shelx_estimated_absorpt_t_max 0.883
_shelx_estimated_absorpt_t_min 0.725
_olex2_refinement_description
;
1. Fixed Uiso
 At 1.2 times of:
  All C(H) groups
 At 1.5 times of:
  All C(H,H,H) groups
2.a Aromatic/amide H refined with riding coordinates:
 C008(H008), C00B(H00B), C00C(H00C), C00D(H00D), C00E(H00E), C00F(H00F),
 C00G(H00G), C00J(H00J), C00K(H00K), C00M(H00M), C00O(H00O), C00P(H00P),
 C00Q(H00Q), C00R(H00R), C00S(H00S), C00T(H00T), C00U(H00U), C00V(H00V),
 C00X(H00X), C00Y(H00Y), C010(H010), C011(H011)
2.b Idealised Me refined as rotating group:
 C00W(H00A,H00H,H00I), C00Z(H00L,H00N,H00W), C012(H01A,H01B,H01C), C013(H01D,
 H01E,H01F)
;
_olex2_submission_special_instructions 'No special instructions were received'

loop_
_space_group_symop_operation_xyz
'x, y, z'
'-x, -y, -z'

loop_
_atom_site_label
_atom_site_type_symbol
_atom_site_fract_x
_atom_site_fract_y
_atom_site_fract_z
_atom_site_U_iso_or_equiv
_atom_site_adp_type
_atom_site_occupancy
_atom_site_site_symmetry_order
_atom_site_calc_flag
_atom_site_refinement_flags_posn
_atom_site_refinement_flags_adp
_atom_site_refinement_flags_occupancy
_atom_site_disorder_assembly
_atom_site_disorder_group
P001 P 0.24138(4) 0.31108(3) 0.14506(2) 0.01595(9) Uani 1 1 d . . . . .
O002 O 0.42099(11) 0.15529(9) 0.21775(5) 0.01868(19) Uani 1 1 d . . . . .
N003 N 0.91774(14) 0.80282(12) 0.23526(7) 0.0239(2) Uani 1 1 d . . . . .
C004 C 0.18754(15) 0.30750(13) 0.24910(7) 0.0161(2) Uani 1 1 d . . . . .
N005 N 0.76995(15) 0.15986(14) 0.54286(8) 0.0297(3) Uani 1 1 d . . . . .
C006 C 0.53658(14) 0.24706(13) 0.35586(7) 0.0158(2) Uani 1 1 d . . . . .
C007 C 0.56995(14) 0.41650(13) 0.27079(7) 0.0152(2) Uani 1 1 d . . . . .
C008 C 0.57452(15) 0.55110(13) 0.31271(7) 0.0174(2) Uani 1 1 d . . . . .
H008 H 0.4981 0.5559 0.3502 0.021 Uiso 1 1 calc R . . . .
C009 C 0.03745(15) 0.24788(14) 0.08799(7) 0.0181(3) Uani 1 1 d . . . . .
C00A C 0.45276(14) 0.27706(13) 0.28739(7) 0.0157(2) Uani 1 1 d . . . . .
C00B C 0.53615(15) 0.11134(13) 0.34825(8) 0.0199(3) Uani 1 1 d . . . . .
H00B H 0.4815 0.0364 0.3000 0.024 Uiso 1 1 calc R . . . .
C00C C 0.23583(15) 0.28193(13) 0.38273(8) 0.0179(3) Uani 1 1 d . . . . .
H00C H 0.3022 0.2698 0.4222 0.022 Uiso 1 1 calc R . . . .
C00D C 0.68718(15) 0.67789(13) 0.30124(8) 0.0187(3) Uani 1 1 d . . . . .
H00D H 0.6874 0.7676 0.3313 0.022 Uiso 1 1 calc R . . . .
C00E C 0.08912(16) 0.29250(14) 0.40231(8) 0.0210(3) Uani 1 1 d . . . . .
H00E H 0.0564 0.2870 0.4544 0.025 Uiso 1 1 calc R . . . .
C00F C -0.01882(16) 0.33362(14) 0.05522(8) 0.0203(3) Uani 1 1 d . . . . .
H00F H 0.0496 0.4325 0.0630 0.024 Uiso 1 1 calc R . . . .
C00G C 0.04058(15) 0.31768(13) 0.27015(8) 0.0195(3) Uani 1 1 d . . . . .
H00G H -0.0273 0.3295 0.2313 0.023 Uiso 1 1 calc R . . . .
C00H C 0.32998(15) 0.50292(13) 0.15059(7) 0.0179(3) Uani 1 1 d . . . . .
C00I C 0.80101(15) 0.67568(14) 0.24576(8) 0.0186(3) Uani 1 1 d . . . . .
C00J C -0.00897(15) 0.31102(14) 0.34607(8) 0.0213(3) Uani 1 1 d . . . . .
H00J H -0.1088 0.3191 0.3592 0.026 Uiso 1 1 calc R . . . .
C00K C 0.69360(16) 0.32511(14) 0.48965(8) 0.0207(3) Uani 1 1 d . . . . .
H00K H 0.7465 0.4000 0.5382 0.025 Uiso 1 1 calc R . . . .
C00L C 0.69369(15) 0.18777(14) 0.48159(8) 0.0206(3) Uani 1 1 d . . . . .
C00M C 0.68413(15) 0.41430(14) 0.21609(8) 0.0183(3) Uani 1 1 d . . . . .
H00M H 0.6853 0.3245 0.1872 0.022 Uiso 1 1 calc R . . . .
C00N C 0.28808(14) 0.28868(12) 0.30689(7) 0.0153(2) Uani 1 1 d . . . . .
C00O C 0.79550(15) 0.53991(14) 0.20304(8) 0.0205(3) Uani 1 1 d . . . . .
H00O H 0.8698 0.5344 0.1644 0.025 Uiso 1 1 calc R . . . .
C00P C 0.61277(16) 0.08150(14) 0.40873(9) 0.0227(3) Uani 1 1 d . . . . .
H00P H 0.6104 -0.0126 0.4007 0.027 Uiso 1 1 calc R . . . .
C00Q C 0.61782(15) 0.35329(13) 0.42815(8) 0.0190(3) Uani 1 1 d . . . . .
H00Q H 0.6213 0.4475 0.4354 0.023 Uiso 1 1 calc R . . . .
C00R C 0.27744(17) 0.60319(15) 0.19843(8) 0.0244(3) Uani 1 1 d . . . . .
H00R H 0.1900 0.5721 0.2295 0.029 Uiso 1 1 calc R . . . .
C00S C 0.45651(16) 0.55056(15) 0.10462(8) 0.0215(3) Uani 1 1 d . . . . .
H00S H 0.4936 0.4837 0.0717 0.026 Uiso 1 1 calc R . . . .
C00T C -0.06435(17) 0.10261(15) 0.07415(9) 0.0260(3) Uani 1 1 d . . . . .
H00T H -0.0273 0.0422 0.0952 0.031 Uiso 1 1 calc R . . . .
C00U C 0.35173(18) 0.74772(15) 0.20098(9) 0.0291(3) Uani 1 1 d . . . . .
H00U H 0.3158 0.8151 0.2343 0.035 Uiso 1 1 calc R . . . .
C00V C 0.52926(17) 0.69545(16) 0.10649(9) 0.0270(3) Uani 1 1 d . . . . .
H00V H 0.6145 0.7267 0.0742 0.032 Uiso 1 1 calc R . . . .
C00W C 0.90405(17) 0.93794(14) 0.27332(9) 0.0277(3) Uani 1 1 d . . . . .
H00A H 0.8011 0.9360 0.2505 0.042 Uiso 1 1 calc GR . . . .
H00H H 0.9966 1.0179 0.2630 0.042 Uiso 1 1 calc GR . . . .
H00I H 0.9052 0.9510 0.3322 0.042 Uiso 1 1 calc GR . . . .
C00X C -0.17414(17) 0.27563(15) 0.01129(8) 0.0247(3) Uani 1 1 d . . . . .
H00X H -0.2117 0.3353 -0.0102 0.030 Uiso 1 1 calc R . . . .
C00Y C -0.27427(17) 0.13148(16) -0.00126(9) 0.0271(3) Uani 1 1 d . . . . .
H00Y H -0.3804 0.0921 -0.0313 0.032 Uiso 1 1 calc R . . . .
C00Z C 0.99058(18) 0.79819(17) 0.15976(10) 0.0311(3) Uani 1 1 d . . . . .
H00L H 1.0348 0.7238 0.1498 0.047 Uiso 1 1 calc GR . . . .
H00N H 1.0793 0.8921 0.1640 0.047 Uiso 1 1 calc GR . . . .
H00W H 0.9068 0.7756 0.1146 0.047 Uiso 1 1 calc GR . . . .
C010 C 0.47789(17) 0.79427(15) 0.15526(9) 0.0282(3) Uani 1 1 d . . . . .
H010 H 0.5290 0.8934 0.1573 0.034 Uiso 1 1 calc R . . . .
C011 C -0.21899(18) 0.04499(15) 0.03017(9) 0.0297(3) Uani 1 1 d . . . . .
H011 H -0.2872 -0.0541 0.0216 0.036 Uiso 1 1 calc R . . . .
C012 C 0.78592(19) 0.02294(17) 0.52774(10) 0.0320(3) Uani 1 1 d . . . . .
H01A H 0.6772 -0.0561 0.5111 0.048 Uiso 1 1 calc GR . . . .
H01B H 0.8365 0.0174 0.5776 0.048 Uiso 1 1 calc GR . . . .
H01C H 0.8548 0.0150 0.4843 0.048 Uiso 1 1 calc GR . . . .
C013 C 0.8731(2) 0.2761(2) 0.61016(9) 0.0408(4) Uani 1 1 d . . . . .
H01D H 0.9692 0.3385 0.5906 0.061 Uiso 1 1 calc GR . . . .
H01E H 0.9087 0.2372 0.6501 0.061 Uiso 1 1 calc GR . . . .
H01F H 0.8117 0.3323 0.6358 0.061 Uiso 1 1 calc GR . . . .
H002 H 0.386(2) 0.176(2) 0.1767(12) 0.040(5) Uiso 1 1 d . . . . .

loop_
_atom_site_aniso_label
_atom_site_aniso_U_11
_atom_site_aniso_U_22
_atom_site_aniso_U_33
_atom_site_aniso_U_23
_atom_site_aniso_U_13
_atom_site_aniso_U_12
P001 0.01511(16) 0.01677(16) 0.01538(16) 0.00455(12) 0.00112(11) 0.00573(12)
O002 0.0215(4) 0.0165(4) 0.0164(4) 0.0003(3) -0.0007(3) 0.0086(4)
N003 0.0185(5) 0.0235(6) 0.0289(6) 0.0138(5) 0.0038(5) 0.0034(5)
C004 0.0151(6) 0.0140(5) 0.0172(6) 0.0044(4) 0.0020(5) 0.0036(5)
N005 0.0293(6) 0.0310(6) 0.0315(7) 0.0141(5) -0.0042(5) 0.0119(5)
C006 0.0120(5) 0.0171(6) 0.0185(6) 0.0058(5) 0.0031(4) 0.0055(5)
C007 0.0127(5) 0.0175(6) 0.0159(6) 0.0054(5) 0.0000(4) 0.0059(5)
C008 0.0152(6) 0.0192(6) 0.0170(6) 0.0043(5) 0.0026(5) 0.0065(5)
C009 0.0174(6) 0.0204(6) 0.0155(6) 0.0046(5) 0.0011(5) 0.0069(5)
C00A 0.0157(6) 0.0140(6) 0.0155(6) 0.0017(5) 0.0010(4) 0.0055(5)
C00B 0.0182(6) 0.0153(6) 0.0231(6) 0.0042(5) 0.0002(5) 0.0043(5)
C00C 0.0174(6) 0.0160(6) 0.0185(6) 0.0055(5) 0.0009(5) 0.0043(5)
C00D 0.0173(6) 0.0171(6) 0.0198(6) 0.0037(5) 0.0001(5) 0.0058(5)
C00E 0.0202(6) 0.0211(6) 0.0199(6) 0.0069(5) 0.0069(5) 0.0055(5)
C00F 0.0204(6) 0.0184(6) 0.0207(6) 0.0057(5) 0.0005(5) 0.0064(5)
C00G 0.0156(6) 0.0200(6) 0.0228(6) 0.0069(5) 0.0008(5) 0.0065(5)
C00H 0.0161(6) 0.0186(6) 0.0165(6) 0.0054(5) -0.0023(5) 0.0042(5)
C00I 0.0134(6) 0.0216(6) 0.0205(6) 0.0100(5) -0.0009(5) 0.0044(5)
C00J 0.0152(6) 0.0221(6) 0.0268(7) 0.0071(5) 0.0064(5) 0.0072(5)
C00K 0.0194(6) 0.0232(6) 0.0178(6) 0.0043(5) 0.0008(5) 0.0078(5)
C00L 0.0153(6) 0.0261(7) 0.0233(7) 0.0123(5) 0.0043(5) 0.0080(5)
C00M 0.0169(6) 0.0210(6) 0.0197(6) 0.0062(5) 0.0030(5) 0.0100(5)
C00N 0.0136(6) 0.0108(5) 0.0186(6) 0.0028(4) 0.0007(4) 0.0023(4)
C00O 0.0171(6) 0.0272(7) 0.0212(6) 0.0100(5) 0.0064(5) 0.0108(5)
C00P 0.0216(6) 0.0180(6) 0.0305(7) 0.0097(5) 0.0018(5) 0.0082(5)
C00Q 0.0200(6) 0.0169(6) 0.0205(6) 0.0046(5) 0.0022(5) 0.0082(5)
C00R 0.0225(7) 0.0215(7) 0.0243(7) 0.0028(5) 0.0022(5) 0.0056(5)
C00S 0.0201(6) 0.0260(7) 0.0193(6) 0.0094(5) 0.0007(5) 0.0083(5)
C00T 0.0257(7) 0.0212(7) 0.0299(7) 0.0104(6) -0.0037(6) 0.0065(6)
C00U 0.0284(7) 0.0197(7) 0.0320(8) 0.0000(6) -0.0040(6) 0.0069(6)
C00V 0.0219(7) 0.0306(7) 0.0273(7) 0.0169(6) -0.0003(5) 0.0039(6)
C00W 0.0240(7) 0.0204(7) 0.0321(8) 0.0107(6) -0.0006(6) -0.0001(5)
C00X 0.0230(7) 0.0275(7) 0.0261(7) 0.0106(5) -0.0007(5) 0.0108(6)
C00Y 0.0181(6) 0.0311(7) 0.0267(7) 0.0092(6) -0.0040(5) 0.0038(6)
C00Z 0.0259(7) 0.0366(8) 0.0429(9) 0.0259(7) 0.0159(6) 0.0156(6)
C010 0.0271(7) 0.0194(6) 0.0320(8) 0.0101(6) -0.0100(6) 0.0015(6)
C011 0.0255(7) 0.0217(7) 0.0335(8) 0.0096(6) -0.0047(6) -0.0002(6)
C012 0.0314(8) 0.0418(9) 0.0377(8) 0.0235(7) 0.0067(6) 0.0225(7)
C013 0.0569(11) 0.0546(10) 0.0197(7) 0.0072(7) -0.0035(7) 0.0338(9)

loop_
_atom_type_symbol
_atom_type_description
_atom_type_scat_dispersion_real
_atom_type_scat_dispersion_imag
_atom_type_scat_source
C C 0.0181 0.0091 'International Tables Vol C Tables 4.2.6.8 and 6.1.1.4'
H H 0.0000 0.0000 'International Tables Vol C Tables 4.2.6.8 and 6.1.1.4'
N N 0.0311 0.0180 'International Tables Vol C Tables 4.2.6.8 and 6.1.1.4'
O O 0.0492 0.0322 'International Tables Vol C Tables 4.2.6.8 and 6.1.1.4'
P P 0.2955 0.4335 'International Tables Vol C Tables 4.2.6.8 and 6.1.1.4'

loop_
_geom_angle_atom_site_label_1
_geom_angle_atom_site_label_2
_geom_angle_atom_site_label_3
_geom_angle
_geom_angle_site_symmetry_1
_geom_angle_site_symmetry_3
_geom_angle_publ_flag
C009 P001 C004 100.98(6) . . ?
C00H P001 C004 103.89(6) . . ?
C00H P001 C009 102.67(6) . . ?
C00A O002 H002 106.0(12) . . ?
C00I N003 C00W 118.54(11) . . ?
C00I N003 C00Z 118.95(12) . . ?
C00W N003 C00Z 114.95(11) . . ?
C00G C004 P001 119.25(9) . . ?
C00G C004 C00N 118.97(11) . . ?
C00N C004 P001 121.72(9) . . ?
C00L N005 C012 119.32(12) . . ?
C00L N005 C013 120.01(13) . . ?
C013 N005 C012 118.16(12) . . ?
C00B C006 C00A 120.99(11) . . ?
C00B C006 C00Q 116.68(11) . . ?
C00Q C006 C00A 122.33(11) . . ?
C008 C007 C00A 121.93(11) . . ?
C008 C007 C00M 117.18(11) . . ?
C00M C007 C00A 120.78(11) . . ?
C007 C008 H008 119.0 . . ?
C00D C008 C007 121.93(11) . . ?
C00D C008 H008 119.0 . . ?
C00F C009 P001 124.55(10) . . ?
C00T C009 P001 117.01(10) . . ?
C00T C009 C00F 118.39(12) . . ?
O002 C00A C006 105.05(9) . . ?
O002 C00A C007 110.80(10) . . ?
O002 C00A C00N 109.03(9) . . ?
C006 C00A C00N 113.08(10) . . ?
C007 C00A C006 109.03(9) . . ?
C007 C00A C00N 109.78(9) . . ?
C006 C00B H00B 118.9 . . ?
C00P C00B C006 122.28(12) . . ?
C00P C00B H00B 118.9 . . ?
C00E C00C H00C 119.1 . . ?
C00E C00C C00N 121.84(12) . . ?
C00N C00C H00C 119.1 . . ?
C008 C00D H00D 119.5 . . ?
C008 C00D C00I 120.91(12) . . ?
C00I C00D H00D 119.5 . . ?
C00C C00E H00E 120.0 . . ?
C00J C00E C00C 120.09(12) . . ?
C00J C00E H00E 120.0 . . ?
C009 C00F H00F 119.7 . . ?
C00X C00F C009 120.58(12) . . ?
C00X C00F H00F 119.7 . . ?
C004 C00G H00G 119.0 . . ?
C00J C00G C004 121.95(12) . . ?
C00J C00G H00G 119.0 . . ?
C00R C00H P001 123.50(10) . . ?
C00S C00H P001 117.82(10) . . ?
C00S C00H C00R 118.68(12) . . ?
N003 C00I C00D 121.39(12) . . ?
N003 C00I C00O 121.44(12) . . ?
C00D C00I C00O 117.14(11) . . ?
C00E C00J C00G 118.99(12) . . ?
C00E C00J H00J 120.5 . . ?
C00G C00J H00J 120.5 . . ?
C00L C00K H00K 119.3 . . ?
C00Q C00K H00K 119.3 . . ?
C00Q C00K C00L 121.31(12) . . ?
N005 C00L C00K 121.29(12) . . ?
N005 C00L C00P 122.02(12) . . ?
C00P C00L C00K 116.69(12) . . ?
C007 C00M H00M 119.3 . . ?
C00O C00M C007 121.49(12) . . ?
C00O C00M H00M 119.3 . . ?
C004 C00N C00A 121.48(11) . . ?
C00C C00N C004 118.14(11) . . ?
C00C C00N C00A 120.37(11) . . ?
C00I C00O H00O 119.3 . . ?
C00M C00O C00I 121.33(12) . . ?
C00M C00O H00O 119.3 . . ?
C00B C00P C00L 121.16(12) . . ?
C00B C00P H00P 119.4 . . ?
C00L C00P H00P 119.4 . . ?
C006 C00Q H00Q 119.1 . . ?
C00K C00Q C006 121.87(12) . . ?
C00K C00Q H00Q 119.1 . . ?
C00H C00R H00R 119.7 . . ?
C00U C00R C00H 120.64(13) . . ?
C00U C00R H00R 119.7 . . ?
C00H C00S H00S 119.8 . . ?
C00H C00S C00V 120.49(13) . . ?
C00V C00S H00S 119.8 . . ?
C009 C00T H00T 119.5 . . ?
C011 C00T C009 120.90(13) . . ?
C011 C00T H00T 119.5 . . ?
C00R C00U H00U 119.9 . . ?
C010 C00U C00R 120.29(13) . . ?
C010 C00U H00U 119.9 . . ?
C00S C00V H00V 119.9 . . ?
C010 C00V C00S 120.27(13) . . ?
C010 C00V H00V 119.9 . . ?
N003 C00W H00A 109.5 . . ?
N003 C00W H00H 109.5 . . ?
N003 C00W H00I 109.5 . . ?
H00A C00W H00H 109.5 . . ?
H00A C00W H00I 109.5 . . ?
H00H C00W H00I 109.5 . . ?
C00F C00X H00X 119.9 . . ?
C00Y C00X C00F 120.30(12) . . ?
C00Y C00X H00X 119.9 . . ?
C00X C00Y H00Y 120.2 . . ?
C00X C00Y C011 119.63(13) . . ?
C011 C00Y H00Y 120.2 . . ?
N003 C00Z H00L 109.5 . . ?
N003 C00Z H00N 109.5 . . ?
N003 C00Z H00W 109.5 . . ?
H00L C00Z H00N 109.5 . . ?
H00L C00Z H00W 109.5 . . ?
H00N C00Z H00W 109.5 . . ?
C00U C010 C00V 119.61(13) . . ?
C00U C010 H010 120.2 . . ?
C00V C010 H010 120.2 . . ?
C00T C011 H011 119.9 . . ?
C00Y C011 C00T 120.19(13) . . ?
C00Y C011 H011 119.9 . . ?
N005 C012 H01A 109.5 . . ?
N005 C012 H01B 109.5 . . ?
N005 C012 H01C 109.5 . . ?
H01A C012 H01B 109.5 . . ?
H01A C012 H01C 109.5 . . ?
H01B C012 H01C 109.5 . . ?
N005 C013 H01D 109.5 . . ?
N005 C013 H01E 109.5 . . ?
N005 C013 H01F 109.5 . . ?
H01D C013 H01E 109.5 . . ?
H01D C013 H01F 109.5 . . ?
H01E C013 H01F 109.5 . . ?

loop_
_geom_bond_atom_site_label_1
_geom_bond_atom_site_label_2
_geom_bond_distance
_geom_bond_site_symmetry_2
_geom_bond_publ_flag
P001 C004 1.8553(13) . ?
P001 C009 1.8371(13) . ?
P001 C00H 1.8283(13) . ?
O002 C00A 1.4407(14) . ?
O002 H002 0.87(2) . ?
N003 C00I 1.3947(16) . ?
N003 C00W 1.4531(18) . ?
N003 C00Z 1.4534(18) . ?
C004 C00G 1.3992(17) . ?
C004 C00N 1.4177(17) . ?
N005 C00L 1.3842(17) . ?
N005 C012 1.4520(19) . ?
N005 C013 1.433(2) . ?
C006 C00A 1.5327(16) . ?
C006 C00B 1.3903(17) . ?
C006 C00Q 1.3967(17) . ?
C007 C008 1.3961(17) . ?
C007 C00A 1.5311(16) . ?
C007 C00M 1.3969(17) . ?
C008 H008 0.9500 . ?
C008 C00D 1.3852(18) . ?
C009 C00F 1.3957(18) . ?
C009 C00T 1.3936(18) . ?
C00A C00N 1.5524(16) . ?
C00B H00B 0.9500 . ?
C00B C00P 1.3872(18) . ?
C00C H00C 0.9500 . ?
C00C C00E 1.3924(18) . ?
C00C C00N 1.3941(17) . ?
C00D H00D 0.9500 . ?
C00D C00I 1.4037(18) . ?
C00E H00E 0.9500 . ?
C00E C00J 1.3823(19) . ?
C00F H00F 0.9500 . ?
C00F C00X 1.3907(18) . ?
C00G H00G 0.9500 . ?
C00G C00J 1.3875(19) . ?
C00H C00R 1.3966(19) . ?
C00H C00S 1.3901(18) . ?
C00I C00O 1.4073(18) . ?
C00J H00J 0.9500 . ?
C00K H00K 0.9500 . ?
C00K C00L 1.4078(19) . ?
C00K C00Q 1.3866(18) . ?
C00L C00P 1.4029(19) . ?
C00M H00M 0.9500 . ?
C00M C00O 1.3831(18) . ?
C00O H00O 0.9500 . ?
C00P H00P 0.9500 . ?
C00Q H00Q 0.9500 . ?
C00R H00R 0.9500 . ?
C00R C00U 1.386(2) . ?
C00S H00S 0.9500 . ?
C00S C00V 1.3919(19) . ?
C00T H00T 0.9500 . ?
C00T C011 1.386(2) . ?
C00U H00U 0.9500 . ?
C00U C010 1.383(2) . ?
C00V H00V 0.9500 . ?
C00V C010 1.386(2) . ?
C00W H00A 0.9800 . ?
C00W H00H 0.9800 . ?
C00W H00I 0.9800 . ?
C00X H00X 0.9500 . ?
C00X C00Y 1.383(2) . ?
C00Y H00Y 0.9500 . ?
C00Y C011 1.385(2) . ?
C00Z H00L 0.9800 . ?
C00Z H00N 0.9800 . ?
C00Z H00W 0.9800 . ?
C010 H010 0.9500 . ?
C011 H011 0.9500 . ?
C012 H01A 0.9800 . ?
C012 H01B 0.9800 . ?
C012 H01C 0.9800 . ?
C013 H01D 0.9800 . ?
C013 H01E 0.9800 . ?
C013 H01F 0.9800 . ?

loop_
_geom_torsion_atom_site_label_1
_geom_torsion_atom_site_label_2
_geom_torsion_atom_site_label_3
_geom_torsion_atom_site_label_4
_geom_torsion
_geom_torsion_site_symmetry_1
_geom_torsion_site_symmetry_2
_geom_torsion_site_symmetry_3
_geom_torsion_site_symmetry_4
_geom_torsion_publ_flag
P001 C004 C00G C00J 177.91(10) . . . . ?
P001 C004 C00N C00A 2.84(16) . . . . ?
P001 C004 C00N C00C -177.68(9) . . . . ?
P001 C009 C00F C00X 178.60(10) . . . . ?
P001 C009 C00T C011 -178.65(12) . . . . ?
P001 C00H C00R C00U 178.91(11) . . . . ?
P001 C00H C00S C00V -179.80(10) . . . . ?
O002 C00A C00N C004 -59.72(14) . . . . ?
O002 C00A C00N C00C 120.81(12) . . . . ?
N003 C00I C00O C00M 177.23(11) . . . . ?
C004 P001 C009 C00F 110.66(11) . . . . ?
C004 P001 C009 C00T -72.00(11) . . . . ?
C004 P001 C00H C00R -34.11(12) . . . . ?
C004 P001 C00H C00S 145.78(10) . . . . ?
C004 C00G C00J C00E -0.58(19) . . . . ?
N005 C00L C00P C00B 179.58(12) . . . . ?
C006 C00A C00N C004 -176.18(10) . . . . ?
C006 C00A C00N C00C 4.35(15) . . . . ?
C006 C00B C00P C00L 0.7(2) . . . . ?
C007 C008 C00D C00I 0.73(19) . . . . ?
C007 C00A C00N C004 61.82(14) . . . . ?
C007 C00A C00N C00C -117.65(12) . . . . ?
C007 C00M C00O C00I 1.48(19) . . . . ?
C008 C007 C00A O002 156.05(11) . . . . ?
C008 C007 C00A C006 -88.81(13) . . . . ?
C008 C007 C00A C00N 35.57(15) . . . . ?
C008 C007 C00M C00O -0.93(18) . . . . ?
C008 C00D C00I N003 -178.31(11) . . . . ?
C008 C00D C00I C00O -0.20(18) . . . . ?
C009 P001 C004 C00G -24.20(11) . . . . ?
C009 P001 C004 C00N 153.13(10) . . . . ?
C009 P001 C00H C00R 70.76(12) . . . . ?
C009 P001 C00H C00S -109.35(10) . . . . ?
C009 C00F C00X C00Y -0.7(2) . . . . ?
C009 C00T C011 C00Y 0.4(2) . . . . ?
C00A C006 C00B C00P 179.15(11) . . . . ?
C00A C006 C00Q C00K -179.85(11) . . . . ?
C00A C007 C008 C00D 176.06(11) . . . . ?
C00A C007 C00M C00O -177.20(11) . . . . ?
C00B C006 C00A O002 -13.37(15) . . . . ?
C00B C006 C00A C007 -132.16(12) . . . . ?
C00B C006 C00A C00N 105.42(13) . . . . ?
C00B C006 C00Q C00K -0.39(18) . . . . ?
C00C C00E C00J C00G 0.50(19) . . . . ?
C00D C00I C00O C00M -0.88(18) . . . . ?
C00E C00C C00N C004 0.28(18) . . . . ?
C00E C00C C00N C00A 179.77(11) . . . . ?
C00F C009 C00T C011 -1.1(2) . . . . ?
C00F C00X C00Y C011 0.0(2) . . . . ?
C00G C004 C00N C00A -179.83(11) . . . . ?
C00G C004 C00N C00C -0.35(17) . . . . ?
C00H P001 C004 C00G 81.95(11) . . . . ?
C00H P001 C004 C00N -100.72(10) . . . . ?
C00H P001 C009 C00F 3.54(12) . . . . ?
C00H P001 C009 C00T -179.12(10) . . . . ?
C00H C00R C00U C010 0.8(2) . . . . ?
C00H C00S C00V C010 1.0(2) . . . . ?
C00K C00L C00P C00B -0.33(19) . . . . ?
C00L C00K C00Q C006 0.7(2) . . . . ?
C00M C007 C008 C00D -0.16(18) . . . . ?
C00M C007 C00A O002 -27.86(15) . . . . ?
C00M C007 C00A C006 87.28(13) . . . . ?
C00M C007 C00A C00N -148.34(11) . . . . ?
C00N C004 C00G C00J 0.51(18) . . . . ?
C00N C00C C00E C00J -0.36(19) . . . . ?
C00Q C006 C00A O002 166.07(11) . . . . ?
C00Q C006 C00A C007 47.28(15) . . . . ?
C00Q C006 C00A C00N -75.14(14) . . . . ?
C00Q C006 C00B C00P -0.32(19) . . . . ?
C00Q C00K C00L N005 179.72(12) . . . . ?
C00Q C00K C00L C00P -0.36(19) . . . . ?
C00R C00H C00S C00V 0.09(19) . . . . ?
C00R C00U C010 C00V 0.3(2) . . . . ?
C00S C00H C00R C00U -1.0(2) . . . . ?
C00S C00V C010 C00U -1.2(2) . . . . ?
C00T C009 C00F C00X 1.29(19) . . . . ?
C00W N003 C00I C00D -9.52(18) . . . . ?
C00W N003 C00I C00O 172.45(12) . . . . ?
C00X C00Y C011 C00T 0.2(2) . . . . ?
C00Z N003 C00I C00D -157.68(12) . . . . ?
C00Z N003 C00I C00O 24.29(18) . . . . ?
C012 N005 C00L C00K -171.87(12) . . . . ?
C012 N005 C00L C00P 8.2(2) . . . . ?
C013 N005 C00L C00K -10.2(2) . . . . ?
C013 N005 C00L C00P 169.93(14) . . . . ?
